data_4502231
loop_
_publ_author_name
'Lin, Jian-Di'
'Long, Xi-Fa'
'Lin, Ping'
'Du, Shao-Wu'

_publ_section_title
;
 A Series of Cation-Templated, Polycarboxylate-Based Cd(II) or
 Cd(II)/Li(I) Frameworks with Second-Order Nonlinear Optical and
 Ferroelectric Properties
;
_journal_issue 1
_journal_name_full 'Crystal Growth &amp; Design'
_journal_page_first 146
_journal_paper_doi 10.1021/cg9007476
_journal_volume 10
_journal_year 2010
_chemical_formula_sum 'C30 H38 Cd1.5 Li N2 O10'
_chemical_formula_weight 762.16
_chemical_name_systematic
; 
 ? 
;
_space_group_IT_number 14
_symmetry_cell_setting monoclinic
_symmetry_space_group_name_Hall '-P 2yn'
_symmetry_space_group_name_H-M 'P 1 21/n 1'
_atom_sites_solution_hydrogens geom
_atom_sites_solution_primary direct
_atom_sites_solution_secondary difmap
_audit_creation_method SHELXL-97
_cell_angle_alpha 90.00
_cell_angle_beta 105.426(4)
_cell_angle_gamma 90.00
_cell_formula_units_Z 4
_cell_length_a 9.6892(19)
_cell_length_b 21.158(4)
_cell_length_c 17.681(4)
_cell_measurement_reflns_used 9835
_cell_measurement_temperature 293(2)
_cell_measurement_theta_max 27.4797
_cell_measurement_theta_min 3.0688
_cell_volume 3494.1(12)
_computing_cell_refinement 'CrystalClear (Rigaku/MSC Inc., 2005)'
_computing_data_collection 'CrystalClear (Rigaku/MSC Inc., 2005)'
_computing_data_reduction 'CrystalClear (Rigaku/MSC Inc., 2005)'
_computing_structure_refinement 'SHELXL-97 (Sheldrick, 1997)'
_computing_structure_solution 'SHELXS-97 (Sheldrick, 1990)'
_diffrn_ambient_temperature 293(2)
_diffrn_detector_area_resol_mean 14.6306
_diffrn_measured_fraction_theta_full 0.997
_diffrn_measured_fraction_theta_max 0.997
_diffrn_measurement_device_type 'Mercury70 (2x2 bin mode)'
_diffrn_measurement_method CCD_Profile_fitting
_diffrn_radiation_monochromator 'Graphite Monochromator'
_diffrn_radiation_source 'fine-focus sealed tube'
_diffrn_radiation_type MoK\a
_diffrn_radiation_wavelength 0.71073
_diffrn_reflns_av_R_equivalents 0.0181
_diffrn_reflns_av_sigmaI/netI 0.0179
_diffrn_reflns_limit_h_max 12
_diffrn_reflns_limit_h_min -12
_diffrn_reflns_limit_k_max 27
_diffrn_reflns_limit_k_min -24
_diffrn_reflns_limit_l_max 22
_diffrn_reflns_limit_l_min -22
_diffrn_reflns_number 26358
_diffrn_reflns_theta_full 27.49
_diffrn_reflns_theta_max 27.49
_diffrn_reflns_theta_min 2.75
_exptl_absorpt_coefficient_mu 0.974
_exptl_absorpt_correction_T_max 1.0000
_exptl_absorpt_correction_T_min 0.8358
_exptl_absorpt_correction_type multi-scan
_exptl_crystal_colour colorless
_exptl_crystal_density_diffrn 1.449
_exptl_crystal_density_method 'not measured'
_exptl_crystal_description prism
_exptl_crystal_F_000 1548
_exptl_crystal_size_max 0.40
_exptl_crystal_size_mid 0.30
_exptl_crystal_size_min 0.25
_refine_diff_density_max 1.930
_refine_diff_density_min -0.842
_refine_diff_density_rms 0.097
_refine_ls_extinction_method none
_refine_ls_goodness_of_fit_ref 1.026
_refine_ls_hydrogen_treatment mixed
_refine_ls_matrix_type full
_refine_ls_number_parameters 427
_refine_ls_number_reflns 7992
_refine_ls_number_restraints 0
_refine_ls_restrained_S_all 1.026
_refine_ls_R_factor_all 0.0400
_refine_ls_R_factor_gt 0.0371
_refine_ls_shift/su_max 0.001
_refine_ls_shift/su_mean 0.000
_refine_ls_structure_factor_coef Fsqd
_refine_ls_weighting_details 'calc w=1/[\s^2^(Fo^2^)+(0.0770P)^2^+4.2370P] where P=(Fo^2^+2Fc^2^)/3'
_refine_ls_weighting_scheme calc
_refine_ls_wR_factor_gt 0.1147
_refine_ls_wR_factor_ref 0.1184
_reflns_number_gt 7387
_reflns_number_total 7992
_reflns_threshold_expression >2sigma(I)
_cod_data_source_file cg9007476_si_003.cif
_cod_data_source_block 5
_cod_depositor_comments
;
The following automatic conversions were performed:

'_symmetry_cell_setting' value 'Monoclinic' changed to 'monoclinic'
according to /home/saulius/struct/CIF-dictionaries/cif_core.dic
dictionary named 'cif_core.dic' version 2.4.2 from
2011-04-26.

'_exptl_absorpt_correction_type' value 'Multi-scan'
changed to 'multi-scan' according to
/home/saulius/struct/CIF-dictionaries/cif_core.dic dictionary named
'cif_core.dic' version 2.4.2 from 2011-04-26.

Automatic conversion script
Id: cif_fix_values 1715 2011-07-08 13:25:40Z adriana 
;
_cod_original_sg_symbol_H-M P2(1)/n
_cod_original_formula_sum 'C30 H38 Cd1.50 Li N2 O10'
_cod_database_code 4502231

loop_
_symmetry_equiv_pos_as_xyz
'x, y, z'
'-x+1/2, y+1/2, -z+1/2'
'-x, -y, -z'
'x-1/2, -y-1/2, z-1/2'

loop_
_atom_site_label
_atom_site_type_symbol
_atom_site_fract_x
_atom_site_fract_y
_atom_site_fract_z
_atom_site_U_iso_or_equiv
_atom_site_adp_type
_atom_site_occupancy
_atom_site_symmetry_multiplicity
_atom_site_calc_flag
_atom_site_refinement_flags
Cd1 Cd -0.42438(2) 0.352616(9) 1.074294(11) 0.02534(8) Uani 1 1 d .
Cd2 Cd -0.5000 0.5000 1.0000 0.02486(9) Uani 1 2 d S
O1 O -0.5361(2) 0.44431(10) 1.10506(12) 0.0298(4) Uani 1 1 d .
O2 O -0.6689(3) 0.35875(11) 1.09415(18) 0.0463(6) Uani 1 1 d .
O3 O -1.2035(2) 0.38710(12) 1.07572(15) 0.0439(6) Uani 1 1 d .
O4 O -1.2766(2) 0.48726(12) 1.05975(15) 0.0444(6) Uani 1 1 d .
O5 O -0.3286(3) 0.29974(12) 1.19279(15) 0.0490(6) Uani 1 1 d .
O6 O -0.3862(3) 0.24289(12) 1.08580(14) 0.0485(6) Uani 1 1 d .
O7 O -0.0659(3) 0.20096(12) 1.44414(15) 0.0513(7) Uani 1 1 d .
O8 O -0.0113(2) 0.10101(11) 1.44933(12) 0.0368(5) Uani 1 1 d .
O9 O -0.6998(5) 0.1839(2) 1.0092(3) 0.0963(13) Uani 1 1 d .
O10 O -0.4415(8) 0.1626(3) 0.9304(4) 0.141(2) Uani 1 1 d .
N1 N -0.9018(7) 0.1920(3) 1.0475(4) 0.0995(17) Uani 1 1 d .
N2 N -0.3551(8) 0.1309(4) 0.8337(4) 0.122(2) Uani 1 1 d .
C1 C -0.6561(3) 0.41682(14) 1.10231(16) 0.0294(6) Uani 1 1 d .
C2 C -0.7797(3) 0.45702(14) 1.10903(17) 0.0289(5) Uani 1 1 d .
C3 C -0.7572(3) 0.51978(16) 1.13353(19) 0.0340(6) Uani 1 1 d .
H3 H -0.663(4) 0.5366(17) 1.141(2) 0.036(9) Uiso 1 1 d .
C4 C -0.8704(3) 0.55800(15) 1.1410(2) 0.0370(7) Uani 1 1 d .
C5 C -1.0068(3) 0.53163(16) 1.1203(2) 0.0357(6) Uani 1 1 d .
H5 H -1.092(4) 0.5559(17) 1.125(2) 0.036(9) Uiso 1 1 d .
C6 C -1.0309(3) 0.46912(14) 1.09587(17) 0.0294(6) Uani 1 1 d .
C7 C -0.9164(3) 0.43147(15) 1.09089(17) 0.0289(5) Uani 1 1 d .
H7 H -0.936(4) 0.3927(19) 1.074(2) 0.030(9) Uiso 1 1 d .
C8 C -1.1822(3) 0.44490(15) 1.07499(16) 0.0305(6) Uani 1 1 d .
C9 C -0.8495(4) 0.62644(19) 1.1700(3) 0.0545(10) Uani 1 1 d .
C10 C -0.7042(8) 0.6485(3) 1.1839(9) 0.197(7) Uani 1 1 d .
H10A H -0.6736 0.6442 1.1368 0.295 Uiso 1 1 calc R
H10B H -0.6428 0.6239 1.2249 0.295 Uiso 1 1 calc R
H10C H -0.6992 0.6922 1.1993 0.295 Uiso 1 1 calc R
C11 C -0.9020(10) 0.6321(4) 1.2431(6) 0.142(4) Uani 1 1 d .
H11A H -0.8424 0.6070 1.2843 0.213 Uiso 1 1 calc R
H11B H -0.9990 0.6173 1.2321 0.213 Uiso 1 1 calc R
H11C H -0.8978 0.6755 1.2593 0.213 Uiso 1 1 calc R
C12 C -0.9510(12) 0.6680(3) 1.1104(7) 0.166(5) Uani 1 1 d .
H12A H -0.9245 0.6672 1.0618 0.249 Uiso 1 1 calc R
H12B H -0.9457 0.7106 1.1298 0.249 Uiso 1 1 calc R
H12C H -1.0470 0.6525 1.1020 0.249 Uiso 1 1 calc R
C13 C -0.3341(3) 0.24768(15) 1.15900(18) 0.0342(6) Uani 1 1 d .
C14 C -0.2748(3) 0.18965(14) 1.20519(17) 0.0306(6) Uani 1 1 d .
C15 C -0.2083(3) 0.19513(14) 1.28447(17) 0.0294(6) Uani 1 1 d .
H15 H -0.198(4) 0.2349(18) 1.307(2) 0.029(8) Uiso 1 1 d .
C16 C -0.1519(3) 0.14172(13) 1.32723(16) 0.0259(5) Uani 1 1 d .
C17 C -0.1647(3) 0.08274(14) 1.29042(17) 0.0304(6) Uani 1 1 d .
H17 H -0.121(4) 0.044(2) 1.319(2) 0.045(10) Uiso 1 1 d .
C18 C -0.2327(4) 0.07621(15) 1.21099(17) 0.0349(6) Uani 1 1 d .
C19 C -0.2870(3) 0.13094(16) 1.16906(17) 0.0345(6) Uani 1 1 d .
H19 H -0.339(5) 0.128(2) 1.113(3) 0.055(12) Uiso 1 1 d .
C20 C -0.0731(3) 0.14851(12) 1.41339(17) 0.0250(5) Uani 1 1 d .
C21 C -0.2450(5) 0.01094(18) 1.1720(2) 0.0532(10) Uani 1 1 d .
C22 C -0.2874(9) -0.0381(2) 1.2221(3) 0.095(2) Uani 1 1 d .
H22A H -0.3832 -0.0301 1.2252 0.142 Uiso 1 1 calc R
H22B H -0.2230 -0.0368 1.2738 0.142 Uiso 1 1 calc R
H22C H -0.2831 -0.0791 1.1995 0.142 Uiso 1 1 calc R
C23 C -0.0898(9) -0.0085(3) 1.1705(5) 0.118(3) Uani 1 1 d .
H23A H -0.0922 -0.0494 1.1465 0.177 Uiso 1 1 calc R
H23B H -0.0294 -0.0101 1.2232 0.177 Uiso 1 1 calc R
H23C H -0.0527 0.0220 1.1408 0.177 Uiso 1 1 calc R
C24 C -0.3381(13) 0.0096(3) 1.0918(4) 0.169(6) Uani 1 1 d .
H24A H -0.4336 0.0213 1.0923 0.254 Uiso 1 1 calc R
H24B H -0.3388 -0.0322 1.0707 0.254 Uiso 1 1 calc R
H24C H -0.3029 0.0389 1.0598 0.254 Uiso 1 1 calc R
C25 C -0.9959(13) 0.2292(5) 1.0818(7) 0.167(5) Uani 1 1 d .
H25A H -0.9605 0.2717 1.0902 0.251 Uiso 1 1 calc R
H25B H -0.9988 0.2109 1.1311 0.251 Uiso 1 1 calc R
H25C H -1.0906 0.2295 1.0469 0.251 Uiso 1 1 calc R
C26 C -0.9423(15) 0.1288(6) 1.0249(10) 0.251(10) Uani 1 1 d .
H26A H -0.8726 0.1101 1.0021 0.376 Uiso 1 1 calc R
H26B H -1.0342 0.1286 0.9872 0.376 Uiso 1 1 calc R
H26C H -0.9475 0.1049 1.0702 0.376 Uiso 1 1 calc R
C27 C -0.7806(8) 0.2125(3) 1.0381(4) 0.0876(18) Uani 1 1 d .
H27 H -0.7537 0.2533 1.0554 0.105 Uiso 1 1 calc R
C28 C -0.424(2) 0.1644(6) 0.7652(9) 0.254(9) Uani 1 1 d .
H28A H -0.4717 0.2006 0.7790 0.380 Uiso 1 1 calc R
H28B H -0.4928 0.1374 0.7310 0.380 Uiso 1 1 calc R
H28C H -0.3542 0.1779 0.7389 0.380 Uiso 1 1 calc R
C29 C -0.2712(14) 0.0818(8) 0.8244(11) 0.276(10) Uani 1 1 d .
H29A H -0.2270 0.0634 0.8746 0.413 Uiso 1 1 calc R
H29B H -0.1985 0.0967 0.8011 0.413 Uiso 1 1 calc R
H29C H -0.3287 0.0506 0.7910 0.413 Uiso 1 1 calc R
C30 C -0.3959(15) 0.1469(9) 0.8897(8) 0.298(13) Uani 1 1 d .
H30 H -0.3169 0.1300 0.9261 0.358 Uiso 1 1 calc R
Li1 Li -0.5231(8) 0.2146(3) 0.9921(3) 0.0466(14) Uani 1 1 d .

loop_
_atom_site_aniso_label
_atom_site_aniso_U_11
_atom_site_aniso_U_22
_atom_site_aniso_U_33
_atom_site_aniso_U_23
_atom_site_aniso_U_13
_atom_site_aniso_U_12
Cd1 0.02232(12) 0.02240(12) 0.02891(13) 0.00304(7) 0.00265(8) 0.00300(6)
Cd2 0.01782(14) 0.02247(15) 0.03085(16) 0.00138(10) 0.00046(11) 0.00077(9)
O1 0.0194(9) 0.0365(11) 0.0336(10) 0.0013(8) 0.0070(7) 0.0019(8)
O2 0.0330(12) 0.0330(12) 0.0750(18) -0.0016(11) 0.0180(12) 0.0031(9)
O3 0.0247(10) 0.0429(13) 0.0612(15) 0.0043(11) 0.0064(10) -0.0071(9)
O4 0.0177(10) 0.0539(14) 0.0559(14) -0.0068(11) -0.0001(9) 0.0044(9)
O5 0.0663(17) 0.0329(12) 0.0418(13) 0.0083(10) 0.0037(12) 0.0134(11)
O6 0.0630(16) 0.0398(13) 0.0335(11) 0.0118(10) -0.0032(11) 0.0100(12)
O7 0.0641(17) 0.0393(14) 0.0379(12) -0.0103(10) -0.0082(11) 0.0042(11)
O8 0.0386(12) 0.0343(11) 0.0301(10) 0.0075(8) -0.0036(9) 0.0003(9)
O9 0.097(3) 0.079(3) 0.125(4) -0.005(2) 0.050(3) -0.033(2)
O10 0.190(6) 0.104(4) 0.160(5) -0.076(4) 0.100(5) -0.024(4)
N1 0.104(4) 0.099(4) 0.107(4) -0.003(3) 0.047(3) -0.033(3)
N2 0.107(5) 0.178(7) 0.083(4) -0.052(4) 0.028(3) 0.011(5)
C1 0.0201(12) 0.0372(15) 0.0307(13) 0.0020(11) 0.0066(10) 0.0036(11)
C2 0.0191(12) 0.0341(15) 0.0335(14) 0.0012(11) 0.0074(10) 0.0019(10)
C3 0.0223(13) 0.0386(16) 0.0420(16) -0.0082(13) 0.0102(12) -0.0046(12)
C4 0.0282(14) 0.0351(16) 0.0501(18) -0.0086(13) 0.0146(13) -0.0024(12)
C5 0.0224(13) 0.0383(16) 0.0474(17) -0.0034(13) 0.0113(12) 0.0034(12)
C6 0.0184(12) 0.0366(15) 0.0326(14) 0.0023(11) 0.0057(10) -0.0001(10)
C7 0.0224(13) 0.0308(15) 0.0326(13) -0.0003(11) 0.0056(10) 0.0000(10)
C8 0.0190(12) 0.0428(16) 0.0293(13) -0.0010(11) 0.0056(10) -0.0014(11)
C9 0.046(2) 0.0402(19) 0.084(3) -0.0232(19) 0.029(2) -0.0063(16)
C10 0.098(5) 0.092(5) 0.445(19) -0.154(8) 0.151(9) -0.058(4)
C11 0.165(8) 0.110(5) 0.191(9) -0.102(6) 0.119(7) -0.061(5)
C12 0.206(11) 0.045(3) 0.198(10) -0.017(5) -0.032(8) 0.020(5)
C13 0.0267(14) 0.0392(17) 0.0345(14) 0.0122(12) 0.0041(11) 0.0055(12)
C14 0.0282(13) 0.0312(14) 0.0299(14) 0.0067(11) 0.0036(11) 0.0024(11)
C15 0.0288(14) 0.0250(14) 0.0318(14) 0.0022(11) 0.0034(11) 0.0013(10)
C16 0.0214(12) 0.0290(14) 0.0231(12) 0.0024(10) -0.0013(10) 0.0011(10)
C17 0.0346(15) 0.0263(14) 0.0273(13) 0.0025(10) 0.0032(11) 0.0007(11)
C18 0.0438(17) 0.0294(15) 0.0277(14) -0.0002(11) 0.0031(12) -0.0016(12)
C19 0.0381(16) 0.0376(16) 0.0237(13) 0.0039(12) 0.0012(11) 0.0008(13)
C20 0.0237(13) 0.0220(13) 0.0248(12) 0.0007(9) -0.0014(10) -0.0020(9)
C21 0.085(3) 0.0354(18) 0.0342(17) -0.0071(14) 0.0076(18) -0.0040(18)
C22 0.170(7) 0.041(2) 0.070(3) -0.010(2) 0.024(4) -0.033(3)
C23 0.124(6) 0.093(5) 0.158(7) -0.056(5) 0.073(6) 0.000(4)
C24 0.314(14) 0.049(3) 0.069(4) -0.016(3) -0.079(6) 0.013(5)
C25 0.183(11) 0.149(9) 0.209(12) 0.049(8) 0.122(10) 0.037(8)
C26 0.255(16) 0.208(13) 0.36(2) -0.153(14) 0.199(16) -0.178(13)
C27 0.101(5) 0.067(3) 0.097(4) -0.001(3) 0.029(4) -0.034(3)
C28 0.38(3) 0.147(11) 0.175(13) 0.040(10) -0.023(15) -0.034(14)
C29 0.127(10) 0.35(3) 0.35(2) -0.07(2) 0.055(12) 0.083(14)
C30 0.181(11) 0.55(3) 0.197(12) -0.283(18) 0.107(10) -0.139(15)
Li1 0.071(4) 0.032(3) 0.036(3) -0.007(2) 0.013(3) -0.013(3)

loop_
_atom_type_symbol
_atom_type_description
_atom_type_scat_dispersion_real
_atom_type_scat_dispersion_imag
_atom_type_scat_source
C C 0.0033 0.0016 'International Tables Vol C Tables 4.2.6.8 and 6.1.1.4'
H H 0.0000 0.0000 'International Tables Vol C Tables 4.2.6.8 and 6.1.1.4'
Li Li -0.0003 0.0001 'International Tables Vol C Tables 4.2.6.8 and 6.1.1.4'
N N 0.0061 0.0033 'International Tables Vol C Tables 4.2.6.8 and 6.1.1.4'
O O 0.0106 0.0060 'International Tables Vol C Tables 4.2.6.8 and 6.1.1.4'
Cd Cd -0.8075 1.2024 'International Tables Vol C Tables 4.2.6.8 and 6.1.1.4'

loop_
_geom_angle_atom_site_label_1
_geom_angle_atom_site_label_2
_geom_angle_atom_site_label_3
_geom_angle
_geom_angle_site_symmetry_1
_geom_angle_site_symmetry_3
O3 Cd1 O5 89.75(10) 1_655 .
O3 Cd1 O6 101.03(10) 1_655 .
O5 Cd1 O6 55.55(9) . .
O3 Cd1 O1 102.96(8) 1_655 .
O5 Cd1 O1 106.52(8) . .
O6 Cd1 O1 149.88(9) . .
O3 Cd1 O8 88.69(9) 1_655 4_565
O5 Cd1 O8 174.87(8) . 4_565
O6 Cd1 O8 120.04(8) . 4_565
O1 Cd1 O8 78.59(7) . 4_565
O3 Cd1 O2 156.60(9) 1_655 .
O5 Cd1 O2 93.68(10) . .
O6 Cd1 O2 99.97(9) . .
O1 Cd1 O2 53.92(7) . .
O8 Cd1 O2 89.68(9) 4_565 .
O3 Cd1 O7 115.20(10) 1_655 4_565
O5 Cd1 O7 125.01(9) . 4_565
O6 Cd1 O7 71.36(8) . 4_565
O1 Cd1 O7 113.35(8) . 4_565
O8 Cd1 O7 51.72(8) 4_565 4_565
O2 Cd1 O7 81.38(10) . 4_565
O3 Cd1 C13 95.38(9) 1_655 .
O5 Cd1 C13 27.60(9) . .
O6 Cd1 C13 27.96(9) . .
O1 Cd1 C13 130.73(9) . .
O8 Cd1 C13 147.86(9) 4_565 .
O2 Cd1 C13 98.35(9) . .
O7 Cd1 C13 98.59(9) 4_565 .
O3 Cd1 Li1 117.12(14) 1_655 .
O5 Cd1 Li1 88.30(13) . .
O6 Cd1 Li1 35.11(14) . .
O1 Cd1 Li1 137.40(14) . .
O8 Cd1 Li1 88.07(13) 4_565 .
O2 Cd1 Li1 86.15(14) . .
O7 Cd1 Li1 36.89(13) 4_565 .
C13 Cd1 Li1 61.73(14) . .
O3 Cd1 Cd2 79.24(6) 1_655 .
O5 Cd1 Cd2 141.37(6) . .
O6 Cd1 Cd2 162.82(6) . .
O1 Cd1 Cd2 42.77(5) . .
O8 Cd1 Cd2 42.89(5) 4_565 .
O2 Cd1 Cd2 83.73(6) . .
O7 Cd1 Cd2 92.83(6) 4_565 .
C13 Cd1 Cd2 168.57(7) . .
Li1 Cd1 Cd2 129.70(12) . .
O4 Cd2 O4 180.0 3_367 1_655
O4 Cd2 O1 96.36(9) 3_367 .
O4 Cd2 O1 83.64(9) 1_655 .
O4 Cd2 O1 83.64(9) 3_367 3_467
O4 Cd2 O1 96.36(9) 1_655 3_467
O1 Cd2 O1 180.000(1) . 3_467
O4 Cd2 O8 89.31(9) 3_367 4_565
O4 Cd2 O8 90.69(9) 1_655 4_565
O1 Cd2 O8 80.67(8) . 4_565
O1 Cd2 O8 99.33(8) 3_467 4_565
O4 Cd2 O8 90.69(9) 3_367 2_457
O4 Cd2 O8 89.31(9) 1_655 2_457
O1 Cd2 O8 99.33(8) . 2_457
O1 Cd2 O8 80.67(8) 3_467 2_457
O8 Cd2 O8 180.000(1) 4_565 2_457
O4 Cd2 Cd1 67.04(7) 3_367 3_467
O4 Cd2 Cd1 112.96(7) 1_655 3_467
O1 Cd2 Cd1 136.04(5) . 3_467
O1 Cd2 Cd1 43.96(5) 3_467 3_467
O8 Cd2 Cd1 135.94(5) 4_565 3_467
O8 Cd2 Cd1 44.06(5) 2_457 3_467
O4 Cd2 Cd1 112.96(7) 3_367 .
O4 Cd2 Cd1 67.04(7) 1_655 .
O1 Cd2 Cd1 43.96(5) . .
O1 Cd2 Cd1 136.04(5) 3_467 .
O8 Cd2 Cd1 44.06(5) 4_565 .
O8 Cd2 Cd1 135.94(5) 2_457 .
Cd1 Cd2 Cd1 180.0 3_467 .
C1 O1 Cd2 121.96(17) . .
C1 O1 Cd1 94.88(17) . .
Cd2 O1 Cd1 93.28(7) . .
C1 O2 Cd1 89.94(18) . .
C8 O3 Cd1 118.60(19) . 1_455
C8 O4 Cd2 140.5(2) . 1_455
C13 O5 Cd1 92.13(19) . .
C13 O6 Li1 154.8(3) . .
C13 O6 Cd1 91.2(2) . .
Li1 O6 Cd1 100.2(2) . .
C20 O7 Li1 171.0(3) . 4_666
C20 O7 Cd1 87.27(19) . 4_666
Li1 O7 Cd1 90.76(19) 4_666 4_666
C20 O8 Cd2 155.0(2) . 2_447
C20 O8 Cd1 98.32(18) . 4_666
Cd2 O8 Cd1 93.06(7) 2_447 4_666
C27 O9 Li1 126.9(4) . .
C30 O10 Li1 163.2(15) . .
C27 N1 C26 117.9(7) . .
C27 N1 C25 124.0(7) . .
C26 N1 C25 118.0(8) . .
C30 N2 C29 130.7(16) . .
C30 N2 C28 112.4(14) . .
C29 N2 C28 116.3(12) . .
O2 C1 O1 120.8(3) . .
O2 C1 C2 121.0(3) . .
O1 C1 C2 118.2(3) . .
C7 C2 C3 120.3(3) . .
C7 C2 C1 119.6(3) . .
C3 C2 C1 120.1(3) . .
C2 C3 C4 121.2(3) . .
C2 C3 H3 118(2) . .
C4 C3 H3 121(2) . .
C5 C4 C3 117.3(3) . .
C5 C4 C9 119.9(3) . .
C3 C4 C9 122.8(3) . .
C4 C5 C6 122.1(3) . .
C4 C5 H5 121(2) . .
C6 C5 H5 117(2) . .
C7 C6 C5 119.6(3) . .
C7 C6 C8 122.2(3) . .
C5 C6 C8 118.2(3) . .
C2 C7 C6 119.5(3) . .
C2 C7 H7 124(2) . .
C6 C7 H7 117(2) . .
O3 C8 O4 126.2(3) . .
O3 C8 C6 119.2(3) . .
O4 C8 C6 114.6(3) . .
C10 C9 C12 110.8(8) . .
C10 C9 C11 111.3(7) . .
C12 C9 C11 104.1(7) . .
C10 C9 C4 113.6(4) . .
C12 C9 C4 108.2(4) . .
C11 C9 C4 108.4(4) . .
C9 C10 H10A 109.5 . .
C9 C10 H10B 109.5 . .
H10A C10 H10B 109.5 . .
C9 C10 H10C 109.5 . .
H10A C10 H10C 109.5 . .
H10B C10 H10C 109.5 . .
C9 C11 H11A 109.5 . .
C9 C11 H11B 109.5 . .
H11A C11 H11B 109.5 . .
C9 C11 H11C 109.5 . .
H11A C11 H11C 109.5 . .
H11B C11 H11C 109.5 . .
C9 C12 H12A 109.5 . .
C9 C12 H12B 109.5 . .
H12A C12 H12B 109.5 . .
C9 C12 H12C 109.5 . .
H12A C12 H12C 109.5 . .
H12B C12 H12C 109.5 . .
O5 C13 O6 121.1(3) . .
O5 C13 C14 120.0(3) . .
O6 C13 C14 118.9(3) . .
O5 C13 Cd1 60.27(16) . .
O6 C13 Cd1 60.88(16) . .
C14 C13 Cd1 176.4(2) . .
C15 C14 C19 120.1(3) . .
C15 C14 C13 119.4(3) . .
C19 C14 C13 120.5(3) . .
C14 C15 C16 119.6(3) . .
C14 C15 H15 118(2) . .
C16 C15 H15 122(2) . .
C15 C16 C17 120.0(3) . .
C15 C16 C20 119.3(2) . .
C17 C16 C20 120.7(2) . .
C18 C17 C16 121.2(3) . .
C18 C17 H17 117(2) . .
C16 C17 H17 122(2) . .
C17 C18 C19 117.6(3) . .
C17 C18 C21 120.2(3) . .
C19 C18 C21 122.2(3) . .
C14 C19 C18 121.5(3) . .
C14 C19 H19 118(3) . .
C18 C19 H19 120(3) . .
O7 C20 O8 122.4(3) . .
O7 C20 C16 118.9(2) . .
O8 C20 C16 118.5(2) . .
C24 C21 C22 111.5(6) . .
C24 C21 C18 114.0(4) . .
C22 C21 C18 111.1(3) . .
C24 C21 C23 109.0(7) . .
C22 C21 C23 104.1(5) . .
C18 C21 C23 106.5(4) . .
C21 C22 H22A 109.5 . .
C21 C22 H22B 109.5 . .
H22A C22 H22B 109.5 . .
C21 C22 H22C 109.5 . .
H22A C22 H22C 109.5 . .
H22B C22 H22C 109.5 . .
C21 C23 H23A 109.5 . .
C21 C23 H23B 109.5 . .
H23A C23 H23B 109.5 . .
C21 C23 H23C 109.5 . .
H23A C23 H23C 109.5 . .
H23B C23 H23C 109.5 . .
C21 C24 H24A 109.5 . .
C21 C24 H24B 109.5 . .
H24A C24 H24B 109.5 . .
C21 C24 H24C 109.5 . .
H24A C24 H24C 109.5 . .
H24B C24 H24C 109.5 . .
N1 C25 H25A 109.5 . .
N1 C25 H25B 109.5 . .
H25A C25 H25B 109.5 . .
N1 C25 H25C 109.5 . .
H25A C25 H25C 109.5 . .
H25B C25 H25C 109.5 . .
N1 C26 H26A 109.5 . .
N1 C26 H26B 109.5 . .
H26A C26 H26B 109.5 . .
N1 C26 H26C 109.5 . .
H26A C26 H26C 109.5 . .
H26B C26 H26C 109.5 . .
O9 C27 N1 126.5(6) . .
O9 C27 H27 116.8 . .
N1 C27 H27 116.8 . .
N2 C28 H28A 109.5 . .
N2 C28 H28B 109.5 . .
H28A C28 H28B 109.5 . .
N2 C28 H28C 109.5 . .
H28A C28 H28C 109.5 . .
H28B C28 H28C 109.5 . .
N2 C29 H29A 109.5 . .
N2 C29 H29B 109.5 . .
H29A C29 H29B 109.5 . .
N2 C29 H29C 109.5 . .
H29A C29 H29C 109.5 . .
H29B C29 H29C 109.5 . .
O10 C30 N2 172(2) . .
O10 C30 H30 94.0 . .
N2 C30 H30 94.0 . .
O10 Li1 O6 112.6(5) . .
O10 Li1 O9 115.1(4) . .
O6 Li1 O9 114.1(3) . .
O10 Li1 O7 110.8(4) . 4_565
O6 Li1 O7 96.1(3) . 4_565
O9 Li1 O7 106.1(4) . 4_565
O10 Li1 Cd1 131.5(4) . .
O6 Li1 Cd1 44.72(15) . .
O9 Li1 Cd1 113.3(3) . .
O7 Li1 Cd1 52.35(15) 4_565 .

loop_
_geom_bond_atom_site_label_1
_geom_bond_atom_site_label_2
_geom_bond_distance
_geom_bond_site_symmetry_2
Cd1 O3 2.255(2) 1_655
Cd1 O5 2.338(2) .
Cd1 O6 2.351(3) .
Cd1 O1 2.355(2) .
Cd1 O8 2.359(2) 4_565
Cd1 O2 2.489(2) .
Cd1 O7 2.604(3) 4_565
Cd1 C13 2.691(3) .
Cd1 Li1 3.289(6) .
Cd1 Cd2 3.3874(6) .
Cd2 O4 2.158(2) 3_367
Cd2 O4 2.158(2) 1_655
Cd2 O1 2.304(2) .
Cd2 O1 2.304(2) 3_467
Cd2 O8 2.309(2) 4_565
Cd2 O8 2.309(2) 2_457
Cd2 Cd1 3.3874(6) 3_467
O1 C1 1.289(3) .
O2 C1 1.239(4) .
O3 C8 1.241(4) .
O3 Cd1 2.255(2) 1_455
O4 C8 1.257(4) .
O4 Cd2 2.158(2) 1_455
O5 C13 1.247(4) .
O6 C13 1.262(4) .
O6 Li1 1.922(7) .
O7 C20 1.230(4) .
O7 Li1 1.975(7) 4_666
O7 Cd1 2.604(3) 4_666
O8 C20 1.253(3) .
O8 Cd2 2.309(2) 2_447
O8 Cd1 2.359(2) 4_666
O9 C27 1.205(8) .
O9 Li1 1.929(8) .
O10 C30 0.996(10) .
O10 Li1 1.866(8) .
N1 C27 1.304(8) .
N1 C26 1.421(11) .
N1 C25 1.454(11) .
N2 C30 1.208(10) .
N2 C29 1.355(14) .
N2 C28 1.409(14) .
C1 C2 1.499(4) .
C2 C7 1.386(4) .
C2 C3 1.396(4) .
C3 C4 1.397(4) .
C3 H3 0.96(4) .
C4 C5 1.391(4) .
C4 C9 1.532(5) .
C5 C6 1.392(5) .
C5 H5 0.99(4) .
C6 C7 1.387(4) .
C6 C8 1.504(4) .
C7 H7 0.88(4) .
C9 C10 1.441(7) .
C9 C12 1.516(10) .
C9 C11 1.516(8) .
C10 H10A 0.9600 .
C10 H10B 0.9600 .
C10 H10C 0.9600 .
C11 H11A 0.9600 .
C11 H11B 0.9600 .
C11 H11C 0.9600 .
C12 H12A 0.9600 .
C12 H12B 0.9600 .
C12 H12C 0.9600 .
C13 C14 1.502(4) .
C14 C15 1.383(4) .
C14 C19 1.387(5) .
C15 C16 1.388(4) .
C15 H15 0.92(4) .
C16 C17 1.398(4) .
C16 C20 1.519(4) .
C17 C18 1.390(4) .
C17 H17 1.00(4) .
C18 C19 1.400(4) .
C18 C21 1.534(5) .
C19 H19 0.98(5) .
C21 C24 1.464(7) .
C21 C22 1.492(7) .
C21 C23 1.566(9) .
C22 H22A 0.9600 .
C22 H22B 0.9600 .
C22 H22C 0.9600 .
C23 H23A 0.9600 .
C23 H23B 0.9600 .
C23 H23C 0.9600 .
C24 H24A 0.9600 .
C24 H24B 0.9600 .
C24 H24C 0.9600 .
C25 H25A 0.9600 .
C25 H25B 0.9600 .
C25 H25C 0.9600 .
C26 H26A 0.9600 .
C26 H26B 0.9600 .
C26 H26C 0.9600 .
C27 H27 0.9300 .
C28 H28A 0.9600 .
C28 H28B 0.9600 .
C28 H28C 0.9600 .
C29 H29A 0.9600 .
C29 H29B 0.9600 .
C29 H29C 0.9600 .
C30 H30 0.9300 .
Li1 O7 1.975(7) 4_565
